data_7110302
loop_
_publ_author_name
'Ma, Bao-Qing'
'Sun, Hao-Ling'
'Gao, Song'

_publ_section_title
;
 Cyclic water pentamer in a tape-like structure
;
_journal_issue 19
_journal_name_full 'Chemical Communications'
_journal_page_first 2220
_journal_page_last 2221
_journal_paper_doi 10.1039/b404364b
_journal_year 2004
_chemical_formula_sum 'C10 H8 D8 N4 O6'
_chemical_formula_weight 296.32
_chemical_name_systematic
;
?
;
_space_group_IT_number 29
_symmetry_cell_setting orthorhombic
_symmetry_space_group_name_Hall 'P 2c -2ac'
_symmetry_space_group_name_H-M 'P c a 21'
_atom_sites_solution_hydrogens geom
_atom_sites_solution_primary direct
_atom_sites_solution_secondary difmap
_audit_creation_method SHELXL-97
_cell_angle_alpha 90.00
_cell_angle_beta 90.00
_cell_angle_gamma 90.00
_cell_formula_units_Z 4
_cell_length_a 21.483(3)
_cell_length_b 9.5933(14)
_cell_length_c 6.5701(10)
_cell_measurement_temperature 90(1)
_cell_volume 1354.1(3)
_computing_cell_refinement SMART
_computing_data_collection SMART
_computing_data_reduction SAINT
_computing_molecular_graphics XP
_computing_publication_material XCIF
_computing_structure_refinement 'SHELXL-97 (Sheldrick, 1997)'
_computing_structure_solution 'SHELXS-97 (Sheldrick, 1990)'
_diffrn_ambient_temperature 90(1)
_diffrn_measured_fraction_theta_full 1.000
_diffrn_measured_fraction_theta_max 1.000
_diffrn_measurement_device_type 'SMART CCD 1000'
_diffrn_radiation_monochromator graphite
_diffrn_radiation_source 'fine-focus sealed tube'
_diffrn_radiation_type MoK\a
_diffrn_radiation_wavelength 0.71073
_diffrn_reflns_av_R_equivalents 0.1086
_diffrn_reflns_av_sigmaI/netI 0.0635
_diffrn_reflns_limit_h_max 27
_diffrn_reflns_limit_h_min -27
_diffrn_reflns_limit_k_max 12
_diffrn_reflns_limit_k_min -12
_diffrn_reflns_limit_l_max 8
_diffrn_reflns_limit_l_min -8
_diffrn_reflns_number 12764
_diffrn_reflns_theta_full 26.98
_diffrn_reflns_theta_max 26.98
_diffrn_reflns_theta_min 1.90
_exptl_absorpt_coefficient_mu 0.118
_exptl_crystal_colour red
_exptl_crystal_density_diffrn 1.454
_exptl_crystal_density_method 'not measured'
_exptl_crystal_description needle
_exptl_crystal_F_000 608
_exptl_crystal_size_max 0.32
_exptl_crystal_size_mid 0.12
_exptl_crystal_size_min 0.08
_refine_diff_density_max 0.318
_refine_diff_density_min -0.258
_refine_diff_density_rms 0.071
_refine_ls_abs_structure_details 'Flack H D (1983), Acta Cryst. A39, 876-881'
_refine_ls_abs_structure_Flack 0.00
_refine_ls_extinction_coef 0.025(4)
_refine_ls_extinction_expression Fc^*^=kFc[1+0.001xFc^2^\l^3^/sin(2\q)]^-1/4^
_refine_ls_extinction_method SHELXL
_refine_ls_goodness_of_fit_ref 1.010
_refine_ls_hydrogen_treatment mixed
_refine_ls_matrix_type full
_refine_ls_number_parameters 246
_refine_ls_number_reflns 2950
_refine_ls_number_restraints 1
_refine_ls_restrained_S_all 1.010
_refine_ls_R_factor_all 0.0728
_refine_ls_R_factor_gt 0.0589
_refine_ls_shift/su_max 0.000
_refine_ls_shift/su_mean 0.000
_refine_ls_structure_factor_coef Fsqd
_refine_ls_weighting_details 'calc w=1/[\s^2^(Fo^2^)+(0.1051P)^2^+0.0000P] where P=(Fo^2^+2Fc^2^)/3'
_refine_ls_weighting_scheme calc
_refine_ls_wR_factor_gt 0.1442
_refine_ls_wR_factor_ref 0.1554
_reflns_number_gt 2367
_reflns_number_total 2950
_reflns_threshold_expression >2sigma(I)
_cod_data_source_file b404364bsup1.cif
_cod_data_source_block new_b
_cod_depositor_comments
;
The following automatic conversions were performed:

'_symmetry_cell_setting' value 'Orthorhombic' changed to
'orthorhombic' according to
/home/saulius/struct/CIF-dictionaries/cif_core.dic dictionary named
'cif_core.dic' version 2.4.2 from 2011-04-26.

Automatic conversion script
Id: cif_fix_values 1891 2012-01-12 08:04:46Z andrius 
;
_cod_original_sg_symbol_H-M Pca2(1)
_cod_database_code 7110302

loop_
_symmetry_equiv_pos_as_xyz
'x, y, z'
'-x, -y, z+1/2'
'x+1/2, -y, z'
'-x+1/2, y, z+1/2'

loop_
_atom_site_label
_atom_site_type_symbol
_atom_site_fract_x
_atom_site_fract_y
_atom_site_fract_z
_atom_site_U_iso_or_equiv
_atom_site_adp_type
_atom_site_occupancy
_atom_site_symmetry_multiplicity
_atom_site_calc_flag
N1 N 0.38134(9) 0.0708(2) 0.3320(4) 0.0158(5) Uani 1 1 d
N2 N -0.00027(9) 0.4432(2) 0.2366(4) 0.0165(5) Uani 1 1 d
N3 N 0.21501(10) 0.2903(2) 0.2706(4) 0.0183(5) Uani 1 1 d
N4 N 0.16569(10) 0.2207(2) 0.2861(4) 0.0177(5) Uani 1 1 d
O1 O 0.43467(8) 0.00358(19) 0.3519(4) 0.0211(5) Uani 1 1 d
O1W O 0.15593(10) 0.8339(2) 0.4032(4) 0.0257(5) Uani 1 1 d
D1 D 0.118(2) 0.845(4) 0.351(8) 0.040(11) Uiso 1 1 d
D2 D 0.1501(17) 0.776(4) 0.514(7) 0.030(10) Uiso 1 1 d
O2 O -0.05307(8) 0.51149(19) 0.2237(4) 0.0211(5) Uani 1 1 d
O2W O 0.21271(10) 0.6922(3) 0.0929(4) 0.0289(5) Uani 1 1 d
D4 D 0.248(2) 0.667(4) 0.126(7) 0.032(10) Uiso 1 1 d
D3 D 0.1992(16) 0.740(4) 0.190(7) 0.023(9) Uiso 1 1 d
O3W O 0.16002(10) 0.6435(2) 0.7269(4) 0.0230(5) Uani 1 1 d
D6 D 0.1368(15) 0.601(3) 0.725(5) 0.003(7) Uiso 1 1 d
D5 D 0.1731(17) 0.644(4) 0.862(7) 0.028(10) Uiso 1 1 d
O4W O 0.04151(9) 0.8665(2) 0.2158(4) 0.0223(5) Uani 1 1 d
D8 D 0.0523(17) 0.912(4) 0.104(7) 0.035(11) Uiso 1 1 d
D7 D 0.009(2) 0.901(4) 0.260(7) 0.047(12) Uiso 1 1 d
C1 C 0.38101(12) 0.2076(3) 0.2859(4) 0.0170(6) Uani 1 1 d
C2 C 0.32530(12) 0.2780(3) 0.2661(4) 0.0171(6) Uani 1 1 d
H2A H 0.3219(13) 0.384(3) 0.225(5) 0.011(7) Uiso 1 1 d
C3 C 0.26946(12) 0.2074(3) 0.2926(4) 0.0163(6) Uani 1 1 d
C4 C 0.27048(12) 0.0655(3) 0.3401(4) 0.0167(6) Uani 1 1 d
H4A H 0.2302(13) 0.015(3) 0.356(5) 0.007(7) Uiso 1 1 d
C5 C 0.32720(12) -0.0004(3) 0.3606(5) 0.0167(6) Uani 1 1 d
H5A H 0.3307(13) -0.090(3) 0.391(5) 0.014(7) Uiso 1 1 d
C6 C 0.11120(12) 0.3029(3) 0.2682(4) 0.0179(6) Uani 1 1 d
C7 C 0.11020(12) 0.4479(3) 0.2410(5) 0.0179(5) Uani 1 1 d
H7A H 0.1443(17) 0.502(3) 0.244(6) 0.027(9) Uiso 1 1 d
C8 C 0.05420(12) 0.5155(3) 0.2264(5) 0.0172(5) Uani 1 1 d
H8A H 0.0490(12) 0.610(3) 0.198(5) 0.005(6) Uiso 1 1 d
C9 C -0.00010(12) 0.3030(3) 0.2624(5) 0.0197(6) Uani 1 1 d
H9A H -0.0383(16) 0.254(3) 0.258(6) 0.024(8) Uiso 1 1 d
C10 C 0.05523(12) 0.2310(3) 0.2785(5) 0.0196(6) Uani 1 1 d
H10A H 0.0581(12) 0.120(3) 0.320(5) 0.008(7) Uiso 1 1 d
H1A H 0.4198(15) 0.249(3) 0.272(5) 0.016(8) Uiso 1 1 d

loop_
_atom_site_aniso_label
_atom_site_aniso_U_11
_atom_site_aniso_U_22
_atom_site_aniso_U_33
_atom_site_aniso_U_23
_atom_site_aniso_U_13
_atom_site_aniso_U_12
N1 0.0106(9) 0.0204(11) 0.0164(12) 0.0002(9) 0.0003(9) 0.0014(8)
N2 0.0107(9) 0.0208(10) 0.0181(10) -0.0014(11) -0.0005(9) 0.0036(8)
N3 0.0146(11) 0.0214(11) 0.0187(13) 0.0014(10) 0.0005(10) 0.0015(8)
N4 0.0140(11) 0.0214(11) 0.0177(12) -0.0012(9) 0.0003(9) 0.0008(8)
O1 0.0098(8) 0.0243(10) 0.0290(12) 0.0043(9) -0.0006(9) 0.0049(7)
O1W 0.0147(9) 0.0322(11) 0.0304(12) 0.0077(10) -0.0020(9) 0.0004(8)
O2 0.0105(8) 0.0224(9) 0.0303(12) 0.0010(9) 0.0006(9) 0.0053(6)
O2W 0.0160(10) 0.0386(13) 0.0320(13) -0.0006(12) -0.0036(10) 0.0017(9)
O3W 0.0154(10) 0.0248(10) 0.0289(13) 0.0025(10) 0.0002(10) -0.0049(9)
O4W 0.0144(9) 0.0236(10) 0.0288(12) 0.0033(10) 0.0024(9) 0.0013(7)
C1 0.0126(12) 0.0206(12) 0.0177(14) -0.0004(11) -0.0005(11) -0.0030(9)
C2 0.0158(12) 0.0179(13) 0.0175(14) -0.0008(11) 0.0002(11) -0.0003(9)
C3 0.0131(11) 0.0228(12) 0.0129(13) -0.0011(10) 0.0004(10) 0.0023(10)
C4 0.0131(11) 0.0227(13) 0.0144(13) -0.0006(11) 0.0007(11) -0.0017(10)
C5 0.0154(12) 0.0163(12) 0.0185(14) 0.0019(11) 0.0006(11) -0.0010(9)
C6 0.0149(12) 0.0236(13) 0.0151(14) -0.0005(12) -0.0001(11) 0.0029(10)
C7 0.0130(11) 0.0236(13) 0.0172(13) 0.0009(12) 0.0020(12) -0.0015(10)
C8 0.0164(12) 0.0171(12) 0.0182(13) 0.0018(12) 0.0005(12) -0.0002(9)
C9 0.0140(12) 0.0209(12) 0.0243(15) -0.0020(12) 0.0011(11) -0.0023(10)
C10 0.0182(12) 0.0202(13) 0.0204(15) -0.0010(11) 0.0016(11) 0.0021(10)

loop_
_atom_type_symbol
_atom_type_description
_atom_type_scat_dispersion_real
_atom_type_scat_dispersion_imag
_atom_type_scat_source
C C 0.0033 0.0016 'International Tables Vol C Tables 4.2.6.8 and 6.1.1.4'
H H 0.0000 0.0000 'International Tables Vol C Tables 4.2.6.8 and 6.1.1.4'
N N 0.0061 0.0033 'International Tables Vol C Tables 4.2.6.8 and 6.1.1.4'
O O 0.0106 0.0060 'International Tables Vol C Tables 4.2.6.8 and 6.1.1.4'
D D 0.0000 0.0000 'International Tables Vol C Tables 4.2.6.8 and 6.1.1.4'

loop_
_geom_angle_atom_site_label_1
_geom_angle_atom_site_label_2
_geom_angle_atom_site_label_3
_geom_angle
O1 N1 C1 120.2(2)
O1 N1 C5 118.8(2)
C1 N1 C5 121.0(2)
O2 N2 C9 120.4(2)
O2 N2 C8 119.0(2)
C9 N2 C8 120.6(2)
N4 N3 C3 112.8(2)
N3 N4 C6 113.2(2)
H1A C1 N1 116.0(18)
H1A C1 C2 123.9(18)
N1 C1 C2 120.2(2)
H2A C2 C1 123.7(15)
H2A C2 C3 116.3(15)
C1 C2 C3 119.9(2)
C2 C3 C4 119.3(2)
C2 C3 N3 115.2(2)
C4 C3 N3 125.5(2)
H4A C4 C5 122.1(15)
H4A C4 C3 119.1(15)
C5 C4 C3 118.8(2)
H5A C5 N1 116.5(18)
H5A C5 C4 122.7(18)
N1 C5 C4 120.7(2)
C10 C6 C7 119.1(2)
C10 C6 N4 115.8(2)
C7 C6 N4 125.1(2)
H7A C7 C8 117(2)
H7A C7 C6 124(2)
C8 C7 C6 119.4(2)
H8A C8 N2 113.7(16)
H8A C8 C7 125.4(16)
N2 C8 C7 120.7(2)
H9A C9 N2 119(2)
H9A C9 C10 120(2)
N2 C9 C10 120.6(2)
H10A C10 C9 123.5(14)
H10A C10 C6 116.4(14)
C9 C10 C6 119.6(2)

loop_
_geom_bond_atom_site_label_1
_geom_bond_atom_site_label_2
_geom_bond_distance
N1 O1 1.322(3)
N1 C1 1.346(3)
N1 C5 1.362(3)
N2 O2 1.313(3)
N2 C9 1.356(3)
N2 C8 1.362(3)
N3 N4 1.257(3)
N3 C3 1.422(3)
N4 C6 1.417(3)
C1 H1A 0.93(3)
C1 C2 1.380(4)
C2 H2A 1.05(3)
C2 C3 1.388(4)
C3 C4 1.397(4)
C4 H4A 1.00(3)
C4 C5 1.379(4)
C5 H5A 0.89(3)
C6 C10 1.388(4)
C6 C7 1.403(4)
C7 H7A 0.90(4)
C7 C8 1.370(4)
C8 H8A 0.93(3)
C9 H9A 0.95(3)
C9 C10 1.379(4)
C10 H10A 1.10(3)

loop_
_geom_hbond_atom_site_label_D
_geom_hbond_atom_site_label_H
_geom_hbond_atom_site_label_A
_geom_hbond_distance_DH
_geom_hbond_distance_HA
_geom_hbond_distance_DA
_geom_hbond_angle_DHA
_geom_hbond_site_symmetry_A
O1W D1 O4W 0.88(5) 1.89(5) 2.767(3) 175(5) .
O1W D2 O3W 0.92(4) 1.90(4) 2.805(3) 165(3) .
O2W D3 O1W 0.84(4) 1.91(4) 2.737(4) 171(3) .
O2W D4 O3W 0.82(5) 2.10(5) 2.910(3) 169(3) 4_554
O3W D6 O2 0.64(3) 2.10(3) 2.737(3) 172(3) 2_565
O3W D5 O2W 0.93(5) 1.80(5) 2.698(4) 161(3) 1_556
O4W D8 O1 0.88(5) 1.90(5) 2.776(3) 173(4) 4_564
O4W D7 O1 0.83(5) 1.94(5) 2.761(3) 175(4) 3_465
